data_1543772
loop_
_publ_author_name
'Tian, Xiaohe'
'Zhang, Qiong'
'Zhang, Mingzhu'
'Uvdal, Kajsa'
'Wang, Qin'
'Chen, Junyang'
'Du, Wei'
'Huang, Bei'
'Wu, Jieying'
'Tian, Yupeng'

_publ_section_title
;
 Probe for simultaneous membrane and nucleus labeling in living cells and
 in vivo bioimaging using a two-photon absorption water-soluble Zn(ii)
 terpyridine complex with a reduced \p-conjugation system.
;
_journal_issue 1
_journal_name_full 'Chemical science'
_journal_page_first 142
_journal_page_last 149
_journal_paper_doi 10.1039/c6sc02342h
_journal_volume 8
_journal_year 2017
_chemical_formula_sum 'C40 H34 N4 O2'
_chemical_formula_weight 602.71
_chemical_name_systematic
; 
 ? 
;
_space_group_IT_number 1
_symmetry_cell_setting triclinic
_symmetry_space_group_name_Hall 'P 1'
_symmetry_space_group_name_H-M 'P 1'
_atom_sites_solution_hydrogens geom
_atom_sites_solution_primary direct
_atom_sites_solution_secondary difmap
_audit_creation_method SHELXL-97
_audit_update_record
;
2013-05-17 deposited with the CCDC.
2016-08-02 downloaded from the CCDC.
;
_cell_angle_alpha 75.767(5)
_cell_angle_beta 83.930(5)
_cell_angle_gamma 81.445(5)
_cell_formula_units_Z 1
_cell_length_a 5.559(5)
_cell_length_b 11.240(5)
_cell_length_c 13.638(5)
_cell_measurement_reflns_used 1186
_cell_measurement_temperature 293(2)
_cell_measurement_theta_max 20.37
_cell_measurement_theta_min 2.70
_cell_volume 814.7(9)
_computing_structure_refinement 'SHELXL-97 (Sheldrick, 1997)'
_computing_structure_solution 'SHELXS-97 (Sheldrick, 1990)'
_diffrn_ambient_temperature 293(2)
_diffrn_measured_fraction_theta_full 0.981
_diffrn_measured_fraction_theta_max 0.981
_diffrn_measurement_device_type 'CCD area detector'
_diffrn_measurement_method 'phi and omega scans'
_diffrn_radiation_monochromator graphite
_diffrn_radiation_source 'fine-focus sealed tube'
_diffrn_radiation_type MoK\a
_diffrn_radiation_wavelength 0.71069
_diffrn_reflns_av_R_equivalents 0.0296
_diffrn_reflns_av_sigmaI/netI 0.0621
_diffrn_reflns_limit_h_max 6
_diffrn_reflns_limit_h_min -5
_diffrn_reflns_limit_k_max 13
_diffrn_reflns_limit_k_min -13
_diffrn_reflns_limit_l_max 16
_diffrn_reflns_limit_l_min -16
_diffrn_reflns_number 5949
_diffrn_reflns_theta_full 25.49
_diffrn_reflns_theta_max 25.49
_diffrn_reflns_theta_min 1.54
_exptl_absorpt_coefficient_mu 0.077
_exptl_absorpt_correction_T_max 0.9841
_exptl_absorpt_correction_T_min 0.9811
_exptl_absorpt_correction_type none
_exptl_crystal_colour yellow
_exptl_crystal_density_diffrn 1.229
_exptl_crystal_density_method 'not measured'
_exptl_crystal_description block
_exptl_crystal_F_000 318
_exptl_crystal_size_max 0.25
_exptl_crystal_size_mid 0.24
_exptl_crystal_size_min 0.21
_refine_diff_density_max 0.271
_refine_diff_density_min -0.297
_refine_diff_density_rms 0.051
_refine_ls_abs_structure_details 'Flack H D (1983), Acta Cryst. A39, 876-881'
_refine_ls_abs_structure_Flack -10(3)
_refine_ls_extinction_method none
_refine_ls_goodness_of_fit_ref 1.042
_refine_ls_hydrogen_treatment constr
_refine_ls_matrix_type full
_refine_ls_number_parameters 491
_refine_ls_number_reflns 4575
_refine_ls_number_restraints 148
_refine_ls_restrained_S_all 1.063
_refine_ls_R_factor_all 0.1104
_refine_ls_R_factor_gt 0.0661
_refine_ls_shift/su_max 0.032
_refine_ls_shift/su_mean 0.002
_refine_ls_structure_factor_coef Fsqd
_refine_ls_weighting_details 'calc w=1/[\s^2^(Fo^2^)+(0.0950P)^2^+0.0000P] where P=(Fo^2^+2Fc^2^)/3'
_refine_ls_weighting_scheme calc
_refine_ls_wR_factor_gt 0.1570
_refine_ls_wR_factor_ref 0.1861
_reflns_number_gt 2696
_reflns_number_total 4575
_reflns_threshold_expression >2sigma(I)
_cod_data_source_file c6sc02342h2.cif
_cod_data_source_block r41
_cod_depositor_comments
;
The following automatic conversions were performed:

'_symmetry_cell_setting' value 'Triclinic' changed to 'triclinic'
according to
/usr/data/users/saulius/crontab/automatic-downloads/rss-feeds/RSC/lib/dictionaries/cif_core.dic
dictionary named 'cif_core.dic' version 2.4.2 from 2011-04-26.

Automatic conversion script
Id: cif_fix_values 4268 2015-11-12 08:31:59Z antanas 

 Adding full bibliography for 1543770--1543772.cif.

 Adding full bibliography for 1543770--1543772.cif.
;
_cod_original_sg_symbol_H-M 'P1   '
_cod_database_code 1543772

loop_
_symmetry_equiv_pos_as_xyz
'x, y, z'

loop_
_atom_site_label
_atom_site_type_symbol
_atom_site_fract_x
_atom_site_fract_y
_atom_site_fract_z
_atom_site_U_iso_or_equiv
_atom_site_adp_type
_atom_site_occupancy
_atom_site_symmetry_multiplicity
_atom_site_calc_flag
_atom_site_refinement_flags
_atom_site_disorder_assembly
_atom_site_disorder_group
C1 C 0.366(6) 1.8036(17) -0.2817(10) 0.212(6) Uani 0.460(6) 1 d PDU A 1
H1A H 0.3351 1.8671 -0.3421 0.318 Uiso 0.460(6) 1 calc PR A 1
H1B H 0.5175 1.8117 -0.2573 0.318 Uiso 0.460(6) 1 calc PR A 1
H1C H 0.2362 1.8117 -0.2307 0.318 Uiso 0.460(6) 1 calc PR A 1
O1 O 0.382(3) 1.6832(17) -0.3044(13) 0.171(4) Uani 0.460(6) 1 d PDU A 1
C2 C 0.210(4) 1.6873(18) -0.3784(17) 0.155(3) Uani 0.460(6) 1 d PDU A 1
H2A H 0.2844 1.7106 -0.4469 0.186 Uiso 0.460(6) 1 calc PR A 1
H2B H 0.0669 1.7461 -0.3708 0.186 Uiso 0.460(6) 1 calc PR A 1
C3 C 0.146(4) 1.562(2) -0.3566(12) 0.138(4) Uani 0.460(6) 1 d PDU A 1
H3A H 0.0658 1.5540 -0.4142 0.166 Uiso 0.460(6) 1 calc PR A 1
H3B H 0.2970 1.5054 -0.3533 0.166 Uiso 0.460(6) 1 calc PR A 1
C1' C 0.489(4) 1.7268(18) -0.3021(15) 0.162(5) Uani 0.540(6) 1 d PDU A 2
H1'1 H 0.4515 1.8124 -0.3354 0.243 Uiso 0.540(6) 1 calc PR A 2
H1'2 H 0.6611 1.7076 -0.2949 0.243 Uiso 0.540(6) 1 calc PR A 2
H1'3 H 0.4030 1.7111 -0.2362 0.243 Uiso 0.540(6) 1 calc PR A 2
O1' O 0.415(2) 1.6503(11) -0.3617(9) 0.150(3) Uani 0.540(6) 1 d PDU A 2
C2' C 0.182(3) 1.6495(12) -0.4003(14) 0.145(3) Uani 0.540(6) 1 d PDU A 2
H2'1 H 0.1972 1.6734 -0.4738 0.174 Uiso 0.540(6) 1 calc PR A 2
H2'2 H 0.0614 1.7097 -0.3764 0.174 Uiso 0.540(6) 1 calc PR A 2
C3' C 0.100(3) 1.5277(13) -0.3677(6) 0.102(5) Uani 0.540(6) 1 d PD A 2
H3'1 H -0.0188 1.5193 -0.4119 0.123 Uiso 0.540(6) 1 calc PR A 2
H3'2 H 0.2368 1.4634 -0.3692 0.123 Uiso 0.540(6) 1 calc PR A 2
C4 C -0.1393(11) 1.4142(5) -0.2389(4) 0.0910(16) Uani 1 1 d . A .
H4A H -0.0306 1.3391 -0.2423 0.109 Uiso 1 1 calc R . .
H4B H -0.2659 1.4241 -0.2851 0.109 Uiso 1 1 calc R . .
C5 C -0.2521(10) 1.4063(6) -0.1311(4) 0.0889(16) Uani 1 1 d . . .
H5A H -0.3353 1.4869 -0.1257 0.107 Uiso 1 1 calc R . .
H5B H -0.3721 1.3487 -0.1161 0.107 Uiso 1 1 calc R . .
C6 C 0.0587(10) 1.4437(5) -0.0220(3) 0.0751(14) Uani 1 1 d . . .
C7 C 0.0368(13) 1.5729(6) -0.0459(4) 0.1001(19) Uani 1 1 d . . .
H7 H -0.0727 1.6212 -0.0913 0.120 Uiso 1 1 calc R . .
C8 C 0.1890(17) 1.6252(6) 0.0023(5) 0.122(3) Uani 1 1 d D . .
H8 H 0.1763 1.7110 -0.0109 0.146 Uiso 1 1 calc R . .
C9 C 0.3603(15) 1.5554(6) 0.0698(5) 0.112(2) Uani 1 1 d . . .
H9 H 0.4610 1.5944 0.0987 0.134 Uiso 1 1 calc R . .
C10 C 0.3761(12) 1.4281(5) 0.0922(4) 0.0892(16) Uani 1 1 d . . .
H10 H 0.4853 1.3806 0.1380 0.107 Uiso 1 1 calc R . .
C11 C 0.2278(10) 1.3695(5) 0.0459(3) 0.0695(13) Uani 1 1 d . . .
C12 C 0.2043(8) 1.2431(5) 0.0504(3) 0.0677(12) Uani 1 1 d . . .
C13 C 0.0188(8) 1.2446(5) -0.0138(3) 0.0681(13) Uani 1 1 d . . .
C14 C -0.0541(10) 1.1370(5) -0.0255(4) 0.0803(15) Uani 1 1 d . . .
H14 H -0.1763 1.1388 -0.0676 0.096 Uiso 1 1 calc R . .
C15 C 0.0636(11) 1.0257(5) 0.0286(4) 0.0858(15) Uani 1 1 d . . .
H15 H 0.0153 0.9520 0.0229 0.103 Uiso 1 1 calc R . .
C16 C 0.3216(9) 1.1276(4) 0.1024(3) 0.0698(13) Uani 1 1 d . . .
H16 H 0.4456 1.1245 0.1441 0.084 Uiso 1 1 calc R . .
C17 C 0.2499(10) 1.0199(5) 0.0906(4) 0.0765(14) Uani 1 1 d . . .
C18 C 0.3705(13) 0.8966(5) 0.1425(5) 0.0990(19) Uani 1 1 d . . .
H18 H 0.3201 0.8300 0.1247 0.119 Uiso 1 1 calc R . .
C19 C 0.5276(10) 0.8676(5) 0.2058(4) 0.0820(15) Uani 1 1 d . A .
H19 H 0.5878 0.9340 0.2199 0.098 Uiso 1 1 calc R . .
C22 C 0.6336(9) 0.7444(4) 0.2621(4) 0.0677(13) Uani 1 1 d . . .
C25 C 0.8320(10) 0.5074(4) 0.3705(3) 0.0675(13) Uani 1 1 d . . .
C26 C 0.9353(8) 0.3813(4) 0.4266(3) 0.0642(13) Uani 1 1 d . A .
C27 C 0.8162(9) 0.3187(4) 0.5156(3) 0.0680(13) Uani 1 1 d . . .
H27 H 0.6697 0.3549 0.5415 0.082 Uiso 1 1 calc R A .
C28 C 1.1578(9) 0.3212(4) 0.3931(3) 0.0695(13) Uani 1 1 d . . .
H28 H 1.2446 0.3600 0.3348 0.083 Uiso 1 1 calc R A .
C29 C 0.9212(9) 0.1998(4) 0.5657(3) 0.0626(12) Uani 1 1 d . A .
C30 C 0.7948(9) 0.1272(5) 0.6599(3) 0.0696(13) Uani 1 1 d . . .
C31 C 0.8925(12) 0.0099(5) 0.7064(4) 0.0946(18) Uani 1 1 d . A .
H31 H 1.0386 -0.0264 0.6802 0.114 Uiso 1 1 calc R . .
C32 C 0.7712(14) -0.0534(6) 0.7923(5) 0.115(2) Uani 1 1 d . . .
H32 H 0.8368 -0.1324 0.8252 0.137 Uiso 1 1 calc R A .
C33 C 0.5569(13) -0.0008(7) 0.8288(5) 0.108(2) Uani 1 1 d . A .
H33 H 0.4699 -0.0434 0.8852 0.129 Uiso 1 1 calc R . .
C34 C 0.4723(13) 0.1168(7) 0.7801(5) 0.114(2) Uani 1 1 d . . .
H34 H 0.3267 0.1538 0.8061 0.137 Uiso 1 1 calc R A .
C35 C 1.2485(9) 0.2036(4) 0.4469(3) 0.0637(12) Uani 1 1 d . A .
C36 C 1.4815(9) 0.1377(4) 0.4114(4) 0.0659(12) Uani 1 1 d . . .
C37 C 1.5708(12) 0.0207(6) 0.4640(5) 0.1015(18) Uani 1 1 d . A .
H37 H 1.4855 -0.0193 0.5222 0.122 Uiso 1 1 calc R . .
C38 C 1.7916(14) -0.0364(7) 0.4281(6) 0.124(2) Uani 1 1 d . . .
H38 H 1.8566 -0.1150 0.4620 0.149 Uiso 1 1 calc R A .
C39 C 1.9092(12) 0.0249(7) 0.3429(5) 0.1004(19) Uani 1 1 d . A .
H39 H 2.0582 -0.0104 0.3184 0.121 Uiso 1 1 calc R . .
C40 C 1.8087(11) 0.1374(7) 0.2941(5) 0.0991(19) Uani 1 1 d . . .
H40 H 1.8901 0.1774 0.2349 0.119 Uiso 1 1 calc R A .
N1 N -0.0676(7) 1.3656(4) -0.0568(3) 0.0771(12) Uani 1 1 d . . .
N2 N 0.5886(8) 0.1842(4) 0.6950(3) 0.0866(13) Uani 1 1 d . A .
N3 N 1.1341(8) 0.1445(4) 0.5329(3) 0.0666(10) Uani 1 1 d . . .
N4 N 1.5987(8) 0.1944(4) 0.3263(3) 0.0810(12) Uani 1 1 d . A .
O2 O -0.0075(8) 1.5180(4) -0.2659(3) 0.1049(12) Uani 1 1 d DU . .
C23 C 0.4931(18) 0.6491(9) 0.3083(8) 0.067(3) Uani 0.460(6) 1 d P A 1
H23 H 0.3257 0.6624 0.3019 0.081 Uiso 0.460(6) 1 calc PR A 1
C24 C 0.597(2) 0.5357(10) 0.3632(8) 0.073(3) Uani 0.460(6) 1 d P A 1
H24 H 0.4945 0.4774 0.3961 0.088 Uiso 0.460(6) 1 calc PR A 1
C20 C 0.993(2) 0.5963(10) 0.3218(8) 0.073(3) Uani 0.460(6) 1 d P A 1
H20 H 1.1604 0.5767 0.3262 0.088 Uiso 0.460(6) 1 calc PR A 1
C21 C 0.894(2) 0.7138(9) 0.2671(8) 0.073(3) Uani 0.460(6) 1 d P A 1
H21 H 0.9970 0.7717 0.2342 0.087 Uiso 0.460(6) 1 calc PR A 1
C24' C 0.6962(19) 0.5947(9) 0.4226(7) 0.082(3) Uani 0.540(6) 1 d P A 2
H24' H 0.6660 0.5717 0.4926 0.099 Uiso 0.540(6) 1 calc PR A 2
C23' C 0.6101(17) 0.7114(9) 0.3715(8) 0.079(3) Uani 0.540(6) 1 d P A 2
H23' H 0.5363 0.7694 0.4072 0.095 Uiso 0.540(6) 1 calc PR A 2
C20' C 0.8491(18) 0.5442(9) 0.2636(7) 0.081(3) Uani 0.540(6) 1 d P A 2
H20' H 0.9249 0.4888 0.2259 0.097 Uiso 0.540(6) 1 calc PR A 2
C21' C 0.7532(18) 0.6634(9) 0.2139(8) 0.079(3) Uani 0.540(6) 1 d P A 2
H21' H 0.7750 0.6863 0.1435 0.094 Uiso 0.540(6) 1 calc PR A 2

loop_
_atom_site_aniso_label
_atom_site_aniso_U_11
_atom_site_aniso_U_22
_atom_site_aniso_U_33
_atom_site_aniso_U_23
_atom_site_aniso_U_13
_atom_site_aniso_U_12
C1 0.218(10) 0.207(9) 0.215(10) -0.054(7) -0.019(8) -0.027(8)
O1 0.153(6) 0.190(6) 0.175(6) -0.051(5) -0.012(5) -0.020(5)
C2 0.144(5) 0.165(6) 0.145(6) -0.023(5) 0.000(5) -0.014(5)
C3 0.147(6) 0.148(6) 0.118(6) -0.036(5) -0.005(5) -0.008(5)
C1' 0.167(8) 0.141(8) 0.183(8) -0.053(6) -0.015(7) -0.009(7)
O1' 0.133(5) 0.174(5) 0.148(5) -0.061(4) 0.004(5) -0.002(4)
C2' 0.146(5) 0.161(6) 0.126(6) -0.038(5) 0.000(5) -0.016(5)
C3' 0.135(10) 0.135(11) 0.068(6) -0.051(6) 0.015(6) -0.085(9)
C4 0.109(5) 0.084(4) 0.079(3) -0.016(3) -0.025(3) 0.000(3)
C5 0.076(3) 0.087(4) 0.088(4) 0.003(3) -0.021(3) 0.009(3)
C6 0.093(4) 0.066(3) 0.054(3) -0.005(2) 0.002(3) 0.005(3)
C7 0.135(5) 0.071(4) 0.084(4) -0.012(3) -0.017(4) 0.015(4)
C8 0.206(8) 0.068(4) 0.087(4) -0.021(4) -0.012(5) 0.006(5)
C9 0.171(7) 0.091(5) 0.079(4) -0.030(3) -0.009(4) -0.016(4)
C10 0.123(5) 0.072(4) 0.068(3) -0.017(3) -0.008(3) 0.007(3)
C11 0.087(4) 0.068(3) 0.051(3) -0.015(2) 0.001(2) -0.003(3)
C12 0.066(3) 0.075(3) 0.052(3) -0.007(2) 0.005(2) 0.004(2)
C13 0.066(3) 0.071(3) 0.059(3) -0.004(2) -0.003(2) 0.000(3)
C14 0.074(3) 0.078(4) 0.082(3) -0.009(3) -0.011(3) -0.002(3)
C15 0.097(4) 0.067(3) 0.091(4) -0.011(3) -0.022(3) -0.004(3)
C16 0.076(3) 0.075(4) 0.055(3) -0.014(2) -0.009(2) 0.004(3)
C17 0.089(4) 0.060(3) 0.073(3) -0.011(2) -0.011(3) 0.010(3)
C18 0.134(5) 0.071(4) 0.096(4) -0.020(3) -0.042(4) 0.001(4)
C19 0.085(4) 0.063(3) 0.093(4) -0.005(3) -0.010(3) -0.014(3)
C22 0.069(3) 0.057(3) 0.075(3) -0.008(2) -0.007(3) -0.012(3)
C25 0.077(4) 0.060(3) 0.062(3) -0.011(2) -0.003(2) -0.004(2)
C26 0.078(4) 0.054(3) 0.061(3) -0.016(2) -0.012(3) -0.001(3)
C27 0.073(3) 0.060(3) 0.067(3) -0.016(2) 0.002(2) -0.001(2)
C28 0.080(3) 0.064(3) 0.064(3) -0.015(2) -0.004(3) -0.007(3)
C29 0.074(3) 0.055(3) 0.061(3) -0.017(2) -0.009(2) -0.006(2)
C30 0.077(3) 0.068(3) 0.063(3) -0.016(2) -0.008(3) -0.002(3)
C31 0.119(5) 0.078(4) 0.076(3) -0.009(3) 0.007(3) -0.002(3)
C32 0.131(6) 0.089(4) 0.095(4) 0.016(3) 0.005(4) 0.003(4)
C33 0.111(5) 0.104(5) 0.093(4) 0.007(4) 0.007(4) -0.026(4)
C34 0.101(5) 0.116(6) 0.110(5) -0.007(4) 0.011(4) -0.009(4)
C35 0.075(3) 0.059(3) 0.059(3) -0.018(2) -0.006(2) -0.008(2)
C36 0.076(3) 0.057(3) 0.063(3) -0.013(2) -0.014(2) 0.006(2)
C37 0.108(5) 0.094(5) 0.092(4) -0.019(3) 0.007(3) 0.003(4)
C38 0.113(5) 0.114(5) 0.126(6) -0.031(4) -0.004(5) 0.047(4)
C39 0.079(4) 0.124(6) 0.100(5) -0.044(4) 0.002(4) 0.006(4)
C40 0.076(4) 0.118(5) 0.102(5) -0.033(4) 0.002(4) -0.002(4)
N1 0.083(3) 0.068(3) 0.072(2) -0.009(2) -0.009(2) 0.007(2)
N2 0.079(3) 0.093(3) 0.080(3) -0.012(2) 0.011(3) -0.012(3)
N3 0.076(3) 0.059(2) 0.064(2) -0.0156(18) -0.010(2) -0.003(2)
N4 0.075(3) 0.090(3) 0.079(3) -0.024(2) -0.006(2) -0.002(3)
O2 0.128(3) 0.104(3) 0.080(2) -0.019(2) -0.004(2) -0.015(2)
C23 0.058(6) 0.066(7) 0.074(7) -0.013(5) -0.011(5) 0.000(5)
C24 0.072(8) 0.058(6) 0.086(7) -0.007(5) -0.010(6) -0.008(6)
C20 0.060(6) 0.077(7) 0.081(7) -0.008(6) -0.006(5) -0.021(6)
C21 0.083(8) 0.042(5) 0.080(7) 0.012(5) -0.010(6) -0.006(5)
C24' 0.102(8) 0.077(7) 0.069(6) -0.014(5) -0.004(6) -0.021(6)
C23' 0.073(6) 0.071(6) 0.087(7) -0.024(5) 0.000(5) 0.015(5)
C20' 0.081(7) 0.076(7) 0.074(6) -0.010(5) 0.004(5) 0.009(5)
C21' 0.069(6) 0.080(7) 0.079(6) -0.011(5) 0.001(5) -0.002(5)

loop_
_atom_type_symbol
_atom_type_description
_atom_type_scat_dispersion_real
_atom_type_scat_dispersion_imag
_atom_type_scat_source
C C 0.0033 0.0016 'International Tables Vol C Tables 4.2.6.8 and 6.1.1.4'
H H 0.0000 0.0000 'International Tables Vol C Tables 4.2.6.8 and 6.1.1.4'
N N 0.0061 0.0033 'International Tables Vol C Tables 4.2.6.8 and 6.1.1.4'
O O 0.0106 0.0060 'International Tables Vol C Tables 4.2.6.8 and 6.1.1.4'

loop_
_geom_angle_atom_site_label_1
_geom_angle_atom_site_label_2
_geom_angle_atom_site_label_3
_geom_angle
C1 O1 C2 109.9(19)
O1 C2 C3 104.7(17)
O1 C2 H2A 110.8
C3 C2 H2A 110.8
O1 C2 H2B 110.8
C3 C2 H2B 110.8
H2A C2 H2B 108.9
O2 C3 C2 119.1(16)
O2 C3 H3A 107.5
C2 C3 H3A 107.5
O2 C3 H3B 107.5
C2 C3 H3B 107.5
H3A C3 H3B 107.0
O1' C1' H1'1 109.5
O1' C1' H1'2 109.5
H1'1 C1' H1'2 109.5
O1' C1' H1'3 109.5
H1'1 C1' H1'3 109.5
H1'2 C1' H1'3 109.5
C1' O1' C2' 131.3(13)
O1' C2' C3' 111.4(11)
O1' C2' H2'1 109.3
C3' C2' H2'1 109.3
O1' C2' H2'2 109.3
C3' C2' H2'2 109.3
H2'1 C2' H2'2 108.0
O2 C3' C2' 106.5(10)
O2 C3' H3'1 110.4
C2' C3' H3'1 110.4
O2 C3' H3'2 110.4
C2' C3' H3'2 110.4
H3'1 C3' H3'2 108.6
O2 C4 C5 107.6(5)
O2 C4 H4A 110.2
C5 C4 H4A 110.2
O2 C4 H4B 110.2
C5 C4 H4B 110.2
H4A C4 H4B 108.5
N1 C5 C4 111.6(4)
N1 C5 H5A 109.3
C4 C5 H5A 109.3
N1 C5 H5B 109.3
C4 C5 H5B 109.3
H5A C5 H5B 108.0
C7 C6 N1 129.4(5)
C7 C6 C11 122.2(5)
N1 C6 C11 108.4(4)
C6 C7 C8 116.1(6)
C6 C7 H7 122.0
C8 C7 H7 122.0
C7 C8 C9 123.7(6)
C7 C8 H8 118.1
C9 C8 H8 118.1
C10 C9 C8 118.6(7)
C10 C9 H9 120.7
C8 C9 H9 120.7
C9 C10 C11 120.4(6)
C9 C10 H10 119.8
C11 C10 H10 119.8
C10 C11 C6 118.9(5)
C10 C11 C12 134.1(5)
C6 C11 C12 107.0(5)
C16 C12 C13 119.0(5)
C16 C12 C11 134.3(5)
C13 C12 C11 106.8(4)
N1 C13 C14 129.1(5)
N1 C13 C12 109.0(4)
C14 C13 C12 122.0(4)
C13 C14 C15 117.1(5)
C13 C14 H14 121.5
C15 C14 H14 121.5
C17 C15 C14 122.9(5)
C17 C15 H15 118.6
C14 C15 H15 118.6
C17 C16 C12 119.2(5)
C17 C16 H16 120.4
C12 C16 H16 120.4
C16 C17 C15 119.9(4)
C16 C17 C18 121.1(5)
C15 C17 C18 119.0(5)
C19 C18 C17 130.9(6)
C19 C18 H18 114.6
C17 C18 H18 114.6
C18 C19 C22 130.3(5)
C18 C19 H19 114.9
C22 C19 H19 114.9
C21' C22 C23 84.6(6)
C21' C22 C21 60.1(6)
C23 C22 C21 116.2(6)
C21' C22 C23' 118.7(6)
C23 C22 C23' 62.9(6)
C21 C22 C23' 88.3(6)
C21' C22 C19 120.9(6)
C23 C22 C19 123.1(6)
C21 C22 C19 120.6(5)
C23' C22 C19 120.5(5)
C24 C25 C20' 85.2(7)
C24 C25 C20 119.8(7)
C20' C25 C20 61.4(6)
C24 C25 C24' 59.7(6)
C20' C25 C24' 116.1(6)
C20 C25 C24' 90.3(7)
C24 C25 C26 120.5(6)
C20' C25 C26 122.3(5)
C20 C25 C26 119.7(6)
C24' C25 C26 121.5(5)
C27 C26 C28 117.0(4)
C27 C26 C25 121.4(4)
C28 C26 C25 121.6(4)
C26 C27 C29 119.2(4)
C26 C27 H27 120.4
C29 C27 H27 120.4
C35 C28 C26 120.2(4)
C35 C28 H28 119.9
C26 C28 H28 119.9
N3 C29 C27 122.9(4)
N3 C29 C30 116.1(4)
C27 C29 C30 121.0(4)
N2 C30 C31 122.9(5)
N2 C30 C29 116.2(4)
C31 C30 C29 120.9(5)
C30 C31 C32 119.1(6)
C30 C31 H31 120.4
C32 C31 H31 120.4
C33 C32 C31 120.0(6)
C33 C32 H32 120.0
C31 C32 H32 120.0
C32 C33 C34 117.9(6)
C32 C33 H33 121.1
C34 C33 H33 121.1
C33 C34 N2 124.1(6)
C33 C34 H34 117.9
N2 C34 H34 117.9
N3 C35 C28 122.5(4)
N3 C35 C36 116.7(4)
C28 C35 C36 120.9(4)
N4 C36 C37 121.1(5)
N4 C36 C35 117.8(4)
C37 C36 C35 121.0(5)
C36 C37 C38 118.7(6)
C36 C37 H37 120.7
C38 C37 H37 120.7
C39 C38 C37 118.7(6)
C39 C38 H38 120.6
C37 C38 H38 120.6
C40 C39 C38 119.4(6)
C40 C39 H39 120.3
C38 C39 H39 120.3
N4 C40 C39 123.4(6)
N4 C40 H40 118.3
C39 C40 H40 118.3
C13 N1 C6 108.9(4)
C13 N1 C5 125.8(5)
C6 N1 C5 125.2(4)
C30 N2 C34 115.9(5)
C29 N3 C35 118.2(4)
C40 N4 C36 118.6(5)
C4 O2 C3' 108.7(5)
C4 O2 C3 130.1(9)
C3' O2 C3 21.8(9)
C24 C23 C22 121.9(9)
C24 C23 H23 119.1
C22 C23 H23 119.1
C25 C24 C23 122.6(10)
C25 C24 H24 118.7
C23 C24 H24 118.7
C21 C20 C25 119.3(9)
C21 C20 H20 120.4
C25 C20 H20 120.4
C20 C21 C22 120.1(8)
C20 C21 H21 120.0
C22 C21 H21 120.0
C23' C24' C25 121.3(8)
C23' C24' H24' 119.3
C25 C24' H24' 119.3
C24' C23' C22 120.0(8)
C24' C23' H23' 120.0
C22 C23' H23' 120.0
C21' C20' C25 120.7(8)
C21' C20' H20' 119.7
C25 C20' H20' 119.7
C22 C21' C20' 122.9(9)
C22 C21' H21' 118.6
C20' C21' H21' 118.6

loop_
_geom_bond_atom_site_label_1
_geom_bond_atom_site_label_2
_geom_bond_distance
C1 O1 1.449(5)
C1 H1A 0.9600
C1 H1B 0.9600
C1 H1C 0.9600
O1 C2 1.450(5)
C2 C3 1.461(5)
C2 H2A 0.9700
C2 H2B 0.9700
C3 O2 1.450(5)
C3 H3A 0.9700
C3 H3B 0.9700
C1' O1' 1.446(5)
C1' H1'1 0.9600
C1' H1'2 0.9600
C1' H1'3 0.9600
O1' C2' 1.448(5)
C2' C3' 1.458(5)
C2' H2'1 0.9700
C2' H2'2 0.9700
C3' O2 1.437(5)
C3' H3'1 0.9700
C3' H3'2 0.9700
C4 O2 1.421(6)
C4 C5 1.523(7)
C4 H4A 0.9700
C4 H4B 0.9700
C5 N1 1.463(6)
C5 H5A 0.9700
C5 H5B 0.9700
C6 C7 1.398(8)
C6 N1 1.395(6)
C6 C11 1.416(7)
C7 C8 1.396(10)
C7 H7 0.9300
C8 C9 1.406(10)
C8 H8 0.9300
C9 C10 1.380(8)
C9 H9 0.9300
C10 C11 1.409(8)
C10 H10 0.9300
C11 C12 1.433(7)
C12 C16 1.416(6)
C12 C13 1.417(6)
C13 N1 1.378(6)
C13 C14 1.380(7)
C14 C15 1.394(7)
C14 H14 0.9300
C15 C17 1.389(8)
C15 H15 0.9300
C16 C17 1.380(7)
C16 H16 0.9300
C17 C18 1.487(8)
C18 C19 1.245(7)
C18 H18 0.9300
C19 C22 1.478(7)
C19 H19 0.9300
C22 C21' 1.314(11)
C22 C23 1.403(11)
C22 C21 1.442(12)
C22 C23' 1.442(11)
C25 C24 1.309(12)
C25 C20' 1.411(10)
C25 C20 1.433(10)
C25 C24' 1.431(11)
C25 C26 1.496(6)
C26 C27 1.399(6)
C26 C28 1.407(6)
C27 C29 1.413(6)
C27 H27 0.9300
C28 C35 1.394(6)
C28 H28 0.9300
C29 N3 1.339(6)
C29 C30 1.508(6)
C30 N2 1.331(6)
C30 C31 1.372(7)
C31 C32 1.378(8)
C31 H31 0.9300
C32 C33 1.352(9)
C32 H32 0.9300
C33 C34 1.363(9)
C33 H33 0.9300
C34 N2 1.376(7)
C34 H34 0.9300
C35 N3 1.345(6)
C35 C36 1.490(6)
C36 N4 1.333(6)
C36 C37 1.381(7)
C37 C38 1.397(8)
C37 H37 0.9300
C38 C39 1.353(9)
C38 H38 0.9300
C39 C40 1.344(8)
C39 H39 0.9300
C40 N4 1.332(7)
C40 H40 0.9300
C23 C24 1.385(15)
C23 H23 0.9300
C24 H24 0.9300
C20 C21 1.411(14)
C20 H20 0.9300
C21 H21 0.9300
C24' C23' 1.367(12)
C24' H24' 0.9300
C23' H23' 0.9300
C20' C21' 1.398(13)
C20' H20' 0.9300
C21' H21' 0.9300

loop_
_geom_torsion_atom_site_label_1
_geom_torsion_atom_site_label_2
_geom_torsion_atom_site_label_3
_geom_torsion_atom_site_label_4
_geom_torsion
C1 O1 C2 C3 -151.0(16)
O1 C2 C3 O2 72(3)
C1' O1' C2' C3' -124.6(18)
O1' C2' C3' O2 80.8(16)
O2 C4 C5 N1 -71.8(6)
N1 C6 C7 C8 179.5(5)
C11 C6 C7 C8 -1.0(8)
C6 C7 C8 C9 1.4(10)
C7 C8 C9 C10 -1.8(10)
C8 C9 C10 C11 1.8(9)
C9 C10 C11 C6 -1.5(7)
C9 C10 C11 C12 178.1(5)
C7 C6 C11 C10 1.1(7)
N1 C6 C11 C10 -179.3(4)
C7 C6 C11 C12 -178.6(5)
N1 C6 C11 C12 1.0(5)
C10 C11 C12 C16 -0.5(9)
C6 C11 C12 C16 179.2(5)
C10 C11 C12 C13 179.5(5)
C6 C11 C12 C13 -0.9(5)
C16 C12 C13 N1 -179.6(4)
C11 C12 C13 N1 0.5(5)
C16 C12 C13 C14 1.3(6)
C11 C12 C13 C14 -178.7(4)
N1 C13 C14 C15 -179.2(5)
C12 C13 C14 C15 -0.2(7)
C13 C14 C15 C17 -1.3(8)
C13 C12 C16 C17 -1.0(6)
C11 C12 C16 C17 179.0(5)
C12 C16 C17 C15 -0.4(7)
C12 C16 C17 C18 179.0(5)
C14 C15 C17 C16 1.6(8)
C14 C15 C17 C18 -177.9(5)
C16 C17 C18 C19 5.9(10)
C15 C17 C18 C19 -174.7(7)
C17 C18 C19 C22 175.2(5)
C18 C19 C22 C21' 60.7(10)
C18 C19 C22 C23 -44.3(11)
C18 C19 C22 C21 132.0(8)
C18 C19 C22 C23' -120.0(8)
C24 C25 C26 C27 -38.0(8)
C20' C25 C26 C27 -142.9(7)
C20 C25 C26 C27 144.0(7)
C24' C25 C26 C27 33.0(8)
C24 C25 C26 C28 142.9(7)
C20' C25 C26 C28 38.0(8)
C20 C25 C26 C28 -35.1(8)
C24' C25 C26 C28 -146.1(7)
C28 C26 C27 C29 -0.9(6)
C25 C26 C27 C29 179.9(4)
C27 C26 C28 C35 1.1(6)
C25 C26 C28 C35 -179.8(4)
C26 C27 C29 N3 1.5(7)
C26 C27 C29 C30 -177.9(4)
N3 C29 C30 N2 177.1(4)
C27 C29 C30 N2 -3.4(6)
N3 C29 C30 C31 -1.8(6)
C27 C29 C30 C31 177.6(5)
N2 C30 C31 C32 1.1(8)
C29 C30 C31 C32 -180.0(5)
C30 C31 C32 C33 1.1(10)
C31 C32 C33 C34 -2.3(11)
C32 C33 C34 N2 1.5(11)
C26 C28 C35 N3 -1.8(7)
C26 C28 C35 C36 178.9(4)
N3 C35 C36 N4 -179.9(4)
C28 C35 C36 N4 -0.5(6)
N3 C35 C36 C37 1.3(7)
C28 C35 C36 C37 -179.4(5)
N4 C36 C37 C38 1.9(9)
C35 C36 C37 C38 -179.3(5)
C36 C37 C38 C39 -0.2(10)
C37 C38 C39 C40 -1.4(11)
C38 C39 C40 N4 1.5(10)
C14 C13 N1 C6 179.2(5)
C12 C13 N1 C6 0.1(5)
C14 C13 N1 C5 -3.9(7)
C12 C13 N1 C5 177.1(4)
C7 C6 N1 C13 178.8(5)
C11 C6 N1 C13 -0.7(5)
C7 C6 N1 C5 1.9(8)
C11 C6 N1 C5 -177.6(4)
C4 C5 N1 C13 -85.7(6)
C4 C5 N1 C6 90.8(6)
C31 C30 N2 C34 -2.0(8)
C29 C30 N2 C34 179.1(5)
C33 C34 N2 C30 0.6(10)
C27 C29 N3 C35 -2.1(6)
C30 C29 N3 C35 177.3(4)
C28 C35 N3 C29 2.2(6)
C36 C35 N3 C29 -178.4(4)
C39 C40 N4 C36 0.2(8)
C37 C36 N4 C40 -1.9(7)
C35 C36 N4 C40 179.2(4)
C5 C4 O2 C3' -179.8(9)
C5 C4 O2 C3 175.3(15)
C2' C3' O2 C4 166.8(9)
C2' C3' O2 C3 -23(4)
C2 C3 O2 C4 164.1(14)
C2 C3 O2 C3' 151(6)
C21' C22 C23 C24 58.3(11)
C21 C22 C23 C24 5.5(13)
C23' C22 C23 C24 -67.8(10)
C19 C22 C23 C24 -178.0(8)
C20' C25 C24 C23 -52.1(11)
C20 C25 C24 C23 1.0(14)
C24' C25 C24 C23 72.0(11)
C26 C25 C24 C23 -177.0(8)
C22 C23 C24 C25 -4.2(16)
C24 C25 C20 C21 0.5(13)
C20' C25 C20 C21 65.6(10)
C24' C25 C20 C21 -54.3(11)
C26 C25 C20 C21 178.5(8)
C25 C20 C21 C22 1.1(15)
C21' C22 C21 C20 -70.2(10)
C23 C22 C21 C20 -4.0(14)
C23' C22 C21 C20 54.6(11)
C19 C22 C21 C20 179.5(8)
C24 C25 C24' C23' -73.2(11)
C20' C25 C24' C23' -6.3(12)
C20 C25 C24' C23' 51.7(11)
C26 C25 C24' C23' 177.5(8)
C25 C24' C23' C22 6.3(14)
C21' C22 C23' C24' -4.6(12)
C23 C22 C23' C24' 61.9(10)
C21 C22 C23' C24' -58.8(10)
C19 C22 C23' C24' 176.2(8)
C24 C25 C20' C21' 57.5(10)
C20 C25 C20' C21' -70.3(10)
C24' C25 C20' C21' 4.7(12)
C26 C25 C20' C21' -179.2(8)
C23 C22 C21' C20' -52.0(11)
C21 C22 C21' C20' 72.4(11)
C23' C22 C21' C20' 3.1(13)
C19 C22 C21' C20' -177.7(8)
C25 C20' C21' C22 -3.4(15)
